data_7029184
loop_
_publ_author_name
'Rittinghaus, Stefan'
'F\"arber, Christian'
'Bruhn, Clemens'
'Siemeling, Ulrich'

_publ_section_title
;
 Unsymmetrical N-heterocyclic carbenes with a 1,1'-ferrocenediyl backbone.
;
_journal_issue 9
_journal_name_full 'Dalton transactions (Cambridge, England : 2003)'
_journal_page_first 3508
_journal_page_last 3520
_journal_paper_doi 10.1039/c3dt52669k
_journal_volume 43
_journal_year 2014
_chemical_formula_sum 'C16 H16 Fe N2'
_chemical_formula_weight 292.16
_chemical_name_systematic
; 
 ? 
;
_space_group_IT_number 61
_symmetry_cell_setting orthorhombic
_symmetry_Int_Tables_number 61
_symmetry_space_group_name_Hall '-P 2ac 2ab'
_symmetry_space_group_name_H-M 'P b c a'
_atom_sites_solution_hydrogens geom
_atom_sites_solution_primary direct
_atom_sites_solution_secondary difmap
_audit_creation_method SHELXL-97
_cell_angle_alpha 90.00
_cell_angle_beta 90.00
_cell_angle_gamma 90.00
_cell_formula_units_Z 8
_cell_length_a 20.082(2)
_cell_length_b 13.8650(10)
_cell_length_c 9.3820(7)
_cell_measurement_reflns_used 7364
_cell_measurement_temperature 153(2)
_cell_measurement_theta_max 25.46
_cell_measurement_theta_min 2.02
_cell_volume 2612.3(4)
_computing_cell_refinement 'X-Area (Stoe & Cie. 2006)'
_computing_data_collection 'X-Area (Stoe & Cie. 2006)'
_computing_data_reduction 'X-Area (Stoe & Cie. 2006)'
_computing_molecular_graphics 'ORTEP3 win. (Farrugia 2008)'
_computing_publication_material 'PLATON (Spek 2011)'
_computing_structure_refinement 'SHELXL-97 (Sheldrick, 1997)'
_computing_structure_solution 'SHELXS-97 (Sheldrick, 1990)'
_diffrn_ambient_temperature 153(2)
_diffrn_detector 'image plate (34 cm diameter)'
_diffrn_detector_area_resol_mean 6.67
_diffrn_detector_type STOE
_diffrn_measured_fraction_theta_full 1.000
_diffrn_measured_fraction_theta_max 1.000
_diffrn_measurement_details ' 180 frames, detector distance = 135 mm'
_diffrn_measurement_device '2-circle goniometer'
_diffrn_measurement_device_type 'STOE IPDS 2'
_diffrn_measurement_method 'rotation method'
_diffrn_radiation_collimation '0.5 mm diameter, multiple pinhole'
_diffrn_radiation_monochromator 'plane graphite'
_diffrn_radiation_polarisn_norm 0
_diffrn_radiation_type 'Mo K\a'
_diffrn_radiation_wavelength 0.71073
_diffrn_reflns_av_R_equivalents 0.1050
_diffrn_reflns_av_sigmaI/netI 0.0667
_diffrn_reflns_limit_h_max 23
_diffrn_reflns_limit_h_min -23
_diffrn_reflns_limit_k_max 15
_diffrn_reflns_limit_k_min -16
_diffrn_reflns_limit_l_max 11
_diffrn_reflns_limit_l_min -11
_diffrn_reflns_number 15758
_diffrn_reflns_theta_full 25.00
_diffrn_reflns_theta_max 25.00
_diffrn_reflns_theta_min 2.03
_diffrn_source 'sealed X-ray tube, 12 x 0.4 mm long-fine focus'
_diffrn_source_current 32
_diffrn_source_power 1.60
_diffrn_source_voltage 50
_diffrn_standards_decay_% 0
_exptl_absorpt_coefficient_mu 1.140
_exptl_absorpt_correction_T_max 0.9698
_exptl_absorpt_correction_T_min 0.8111
_exptl_absorpt_correction_type integration
_exptl_absorpt_process_details 'X-red ver. 1.31 (Stoe & Cie. 2005)'
_exptl_crystal_colour orange
_exptl_crystal_density_diffrn 1.486
_exptl_crystal_density_method 'not measured'
_exptl_crystal_description plate
_exptl_crystal_F_000 1216
_exptl_crystal_size_max 0.27
_exptl_crystal_size_mid 0.19
_exptl_crystal_size_min 0.03
_refine_diff_density_max 0.306
_refine_diff_density_min -0.252
_refine_diff_density_rms 0.052
_refine_ls_extinction_method none
_refine_ls_goodness_of_fit_ref 0.878
_refine_ls_hydrogen_treatment mixed
_refine_ls_matrix_type full
_refine_ls_number_parameters 181
_refine_ls_number_reflns 2297
_refine_ls_number_restraints 1
_refine_ls_restrained_S_all 0.877
_refine_ls_R_factor_all 0.0674
_refine_ls_R_factor_gt 0.0342
_refine_ls_shift/su_max 0.001
_refine_ls_shift/su_mean 0.000
_refine_ls_structure_factor_coef Fsqd
_refine_ls_weighting_details 'calc w=1/[\s^2^(Fo^2^)+(0.0220P)^2^+0.0000P] where P=(Fo^2^+2Fc^2^)/3'
_refine_ls_weighting_scheme calc
_refine_ls_wR_factor_gt 0.0583
_refine_ls_wR_factor_ref 0.0649
_reflns_number_gt 1538
_reflns_number_total 2297
_reflns_threshold_expression >2sigma(I)
_cod_data_source_file c3dt52669k.txt
_cod_data_source_block i0438
_cod_database_code 7029184

loop_
_symmetry_equiv_pos_as_xyz
'x, y, z'
'-x+1/2, -y, z+1/2'
'x+1/2, -y+1/2, -z'
'-x, y+1/2, -z+1/2'
'-x, -y, -z'
'x-1/2, y, -z-1/2'
'-x-1/2, y-1/2, z'
'x, -y-1/2, z-1/2'

loop_
_atom_site_label
_atom_site_type_symbol
_atom_site_fract_x
_atom_site_fract_y
_atom_site_fract_z
_atom_site_U_iso_or_equiv
_atom_site_adp_type
_atom_site_occupancy
_atom_site_symmetry_multiplicity
_atom_site_calc_flag
_atom_site_refinement_flags
C1 C 0.16623(14) 0.45507(19) 0.3478(3) 0.0329(6) Uani 1 1 d .
C2 C 0.16449(15) 0.5373(2) 0.2536(3) 0.0344(7) Uani 1 1 d .
H2 H 0.2020 0.5681 0.2118 0.041 Uiso 1 1 calc R
C3 C 0.09700(14) 0.5640(2) 0.2348(3) 0.0371(7) Uani 1 1 d .
H3A H 0.0817 0.6162 0.1780 0.044 Uiso 1 1 calc R
C4 C 0.05593(15) 0.5004(2) 0.3142(3) 0.0385(7) Uani 1 1 d .
H4A H 0.0088 0.5029 0.3210 0.046 Uiso 1 1 calc R
C5 C 0.09847(13) 0.4320(2) 0.3819(3) 0.0339(7) Uani 1 1 d .
H5A H 0.0843 0.3798 0.4400 0.041 Uiso 1 1 calc R
C6 C 0.14288(14) 0.2947(2) 0.0893(3) 0.0333(7) Uani 1 1 d .
C7 C 0.16133(15) 0.3702(2) -0.0063(3) 0.0362(7) Uani 1 1 d .
H7A H 0.2054 0.3865 -0.0341 0.043 Uiso 1 1 calc R
C8 C 0.10169(15) 0.4171(2) -0.0528(3) 0.0402(7) Uani 1 1 d .
H8A H 0.0992 0.4698 -0.1173 0.048 Uiso 1 1 calc R
C9 C 0.04675(15) 0.3710(2) 0.0144(3) 0.0390(7) Uani 1 1 d .
H9A H 0.0012 0.3876 0.0030 0.047 Uiso 1 1 calc R
C10 C 0.07228(15) 0.2951(2) 0.1025(3) 0.0364(7) Uani 1 1 d .
H10A H 0.0466 0.2525 0.1597 0.044 Uiso 1 1 calc R
C11 C 0.28193(12) 0.3839(2) 0.3420(3) 0.0321(6) Uani 1 1 d .
C12 C 0.30217(14) 0.4196(2) 0.2088(3) 0.0336(6) Uani 1 1 d .
H12A H 0.2741 0.4622 0.1570 0.040 Uiso 1 1 calc R
C13 C 0.36391(14) 0.3921(2) 0.1525(3) 0.0365(7) Uani 1 1 d .
H13A H 0.3770 0.4164 0.0620 0.044 Uiso 1 1 calc R
C14 C 0.40620(14) 0.3308(2) 0.2247(3) 0.0364(7) Uani 1 1 d .
H14A H 0.4482 0.3136 0.1857 0.044 Uiso 1 1 calc R
C15 C 0.38581(15) 0.2947(2) 0.3567(3) 0.0363(6) Uani 1 1 d .
H15A H 0.4140 0.2516 0.4075 0.044 Uiso 1 1 calc R
C16 C 0.32522(14) 0.3209(2) 0.4140(3) 0.0334(7) Uani 1 1 d .
H16A H 0.3124 0.2957 0.5041 0.040 Uiso 1 1 calc R
N1 N 0.22129(11) 0.40659(19) 0.4067(3) 0.0347(6) Uani 1 1 d .
H1 H 0.2100(15) 0.373(2) 0.474(4) 0.042 Uiso 1 1 d .
Fe Fe 0.11013(2) 0.42552(3) 0.16560(4) 0.03090(12) Uani 1 1 d .
N2 N 0.18657(13) 0.22575(19) 0.1535(3) 0.0390(6) Uani 1 1 d D
H2A H 0.2242(12) 0.252(2) 0.186(3) 0.047 Uiso 1 1 d D
H2B H 0.1677(15) 0.204(2) 0.232(3) 0.047 Uiso 1 1 d D

loop_
_atom_site_aniso_label
_atom_site_aniso_U_11
_atom_site_aniso_U_22
_atom_site_aniso_U_33
_atom_site_aniso_U_23
_atom_site_aniso_U_13
_atom_site_aniso_U_12
C1 0.0375(15) 0.0331(14) 0.0280(15) -0.0040(14) -0.0028(14) 0.0013(12)
C2 0.0377(16) 0.0322(14) 0.0334(16) -0.0026(14) -0.0046(15) -0.0029(12)
C3 0.045(2) 0.0316(15) 0.0350(14) -0.0045(14) -0.0088(13) 0.0052(14)
C4 0.0352(15) 0.0436(16) 0.0368(18) -0.0086(15) 0.0014(14) 0.0053(14)
C5 0.0351(16) 0.0356(15) 0.0311(15) -0.0010(13) 0.0014(11) 0.0004(13)
C6 0.0373(16) 0.0359(16) 0.0267(16) -0.0073(13) 0.0014(13) 0.0007(14)
C7 0.0375(17) 0.0451(18) 0.0260(16) -0.0066(14) 0.0039(13) -0.0046(14)
C8 0.0485(18) 0.0425(16) 0.0297(14) 0.0013(14) -0.0055(14) -0.0028(17)
C9 0.0369(17) 0.0449(19) 0.0351(17) -0.0054(15) -0.0080(14) -0.0014(14)
C10 0.0389(17) 0.0372(16) 0.0331(16) -0.0076(14) 0.0043(14) -0.0062(14)
C11 0.0298(14) 0.0340(13) 0.0325(15) -0.0027(15) -0.0033(14) -0.0038(11)
C12 0.0353(15) 0.0383(15) 0.0272(14) 0.0067(14) -0.0041(11) -0.0039(14)
C13 0.0399(15) 0.0408(15) 0.0288(15) 0.0016(15) -0.0002(14) -0.0078(12)
C14 0.0307(17) 0.0423(17) 0.0363(16) -0.0027(14) -0.0010(12) -0.0012(12)
C15 0.0379(14) 0.0358(14) 0.0351(16) 0.0008(13) -0.0046(15) 0.0013(14)
C16 0.0374(16) 0.0348(16) 0.0279(15) 0.0031(13) -0.0036(13) -0.0020(13)
N1 0.0342(13) 0.0426(17) 0.0273(12) 0.0068(12) -0.0011(10) 0.0012(11)
Fe 0.03174(19) 0.0329(2) 0.02801(19) -0.0018(2) -0.0019(2) 0.0004(2)
N2 0.0416(14) 0.0411(14) 0.0342(14) -0.0043(14) -0.0012(13) 0.0061(11)

loop_
_atom_type_symbol
_atom_type_description
_atom_type_scat_dispersion_real
_atom_type_scat_dispersion_imag
_atom_type_scat_source
C C 0.0033 0.0016 'International Tables Vol C Tables 4.2.6.8 and 6.1.1.4'
H H 0.0000 0.0000 'International Tables Vol C Tables 4.2.6.8 and 6.1.1.4'
Fe Fe 0.3463 0.8444 'International Tables Vol C Tables 4.2.6.8 and 6.1.1.4'
N N 0.0061 0.0033 'International Tables Vol C Tables 4.2.6.8 and 6.1.1.4'

loop_
_geom_angle_atom_site_label_1
_geom_angle_atom_site_label_2
_geom_angle_atom_site_label_3
_geom_angle
N1 C1 C5 123.5(3)
N1 C1 C2 129.6(3)
C5 C1 C2 106.9(3)
N1 C1 Fe 130.7(2)
C5 C1 Fe 68.10(16)
C2 C1 Fe 68.95(16)
C3 C2 C1 107.8(3)
C3 C2 Fe 68.94(16)
C1 C2 Fe 70.41(16)
C3 C2 H2 126.1
C1 C2 H2 126.1
Fe C2 H2 126.1
C2 C3 C4 109.2(3)
C2 C3 Fe 70.78(16)
C4 C3 Fe 69.98(16)
C2 C3 H3A 125.4
C4 C3 H3A 125.4
Fe C3 H3A 125.4
C3 C4 C5 107.4(3)
C3 C4 Fe 69.47(16)
C5 C4 Fe 69.41(16)
C3 C4 H4A 126.3
C5 C4 H4A 126.3
Fe C4 H4A 126.4
C4 C5 C1 108.7(3)
C4 C5 Fe 69.84(16)
C1 C5 Fe 71.32(17)
C4 C5 H5A 125.7
C1 C5 H5A 125.7
Fe C5 H5A 124.8
C10 C6 C7 108.1(3)
C10 C6 N2 125.2(3)
C7 C6 N2 126.6(3)
C10 C6 Fe 69.37(18)
C7 C6 Fe 69.81(17)
N2 C6 Fe 129.7(2)
C6 C7 C8 107.9(3)
C6 C7 Fe 69.63(16)
C8 C7 Fe 69.63(16)
C6 C7 H7A 126.0
C8 C7 H7A 126.0
Fe C7 H7A 126.3
C9 C8 C7 108.1(3)
C9 C8 Fe 69.40(16)
C7 C8 Fe 69.74(16)
C9 C8 H8A 126.0
C7 C8 H8A 126.0
Fe C8 H8A 126.5
C8 C9 C10 107.9(3)
C8 C9 Fe 70.09(16)
C10 C9 Fe 69.50(17)
C8 C9 H9A 126.0
C10 C9 H9A 126.0
Fe C9 H9A 126.0
C6 C10 C9 108.0(3)
C6 C10 Fe 70.08(18)
C9 C10 Fe 69.59(17)
C6 C10 H10A 126.0
C9 C10 H10A 126.0
Fe C10 H10A 125.9
N1 C11 C12 124.0(3)
N1 C11 C16 118.1(3)
C12 C11 C16 117.9(3)
C13 C12 C11 119.7(3)
C13 C12 H12A 120.1
C11 C12 H12A 120.1
C14 C13 C12 121.8(3)
C14 C13 H13A 119.1
C12 C13 H13A 119.1
C13 C14 C15 118.4(3)
C13 C14 H14A 120.8
C15 C14 H14A 120.8
C16 C15 C14 120.6(3)
C16 C15 H15A 119.7
C14 C15 H15A 119.7
C15 C16 C11 121.5(3)
C15 C16 H16A 119.3
C11 C16 H16A 119.3
C11 N1 C1 128.5(3)
C11 N1 H1 117(2)
C1 N1 H1 111(2)
C3 Fe C5 68.22(12)
C3 Fe C10 150.81(12)
C5 Fe C10 106.44(12)
C3 Fe C9 119.08(12)
C5 Fe C9 129.17(12)
C10 Fe C9 40.91(12)
C3 Fe C4 40.55(12)
C5 Fe C4 40.75(12)
C10 Fe C4 116.51(12)
C9 Fe C4 109.11(12)
C3 Fe C6 168.43(12)
C5 Fe C6 114.87(12)
C10 Fe C6 40.55(11)
C9 Fe C6 68.45(12)
C4 Fe C6 148.47(12)
C3 Fe C8 111.01(13)
C5 Fe C8 168.68(11)
C10 Fe C8 68.40(13)
C9 Fe C8 40.51(12)
C4 Fe C8 131.40(13)
C6 Fe C8 68.29(12)
C3 Fe C7 131.47(12)
C5 Fe C7 148.24(12)
C10 Fe C7 68.32(12)
C9 Fe C7 68.35(12)
C4 Fe C7 170.12(12)
C6 Fe C7 40.57(11)
C8 Fe C7 40.63(11)
C3 Fe C2 40.28(11)
C5 Fe C2 68.36(12)
C10 Fe C2 166.60(12)
C9 Fe C2 151.69(12)
C4 Fe C2 68.23(12)
C6 Fe C2 129.12(12)
C8 Fe C2 118.90(12)
C7 Fe C2 109.15(12)
C3 Fe C1 68.00(11)
C5 Fe C1 40.58(11)
C10 Fe C1 127.58(11)
C9 Fe C1 166.84(12)
C4 Fe C1 68.31(11)
C6 Fe C1 106.59(11)
C8 Fe C1 150.48(12)
C7 Fe C1 116.40(11)
C2 Fe C1 40.64(11)
C6 N2 H2A 113(2)
C6 N2 H2B 109(2)
H2A N2 H2B 102(3)

loop_
_geom_bond_atom_site_label_1
_geom_bond_atom_site_label_2
_geom_bond_distance
C1 N1 1.407(4)
C1 C5 1.434(4)
C1 C2 1.443(4)
C1 Fe 2.088(3)
C2 C3 1.416(4)
C2 Fe 2.068(3)
C2 H2 0.9500
C3 C4 1.419(4)
C3 Fe 2.044(3)
C3 H3A 0.9500
C4 C5 1.426(4)
C4 Fe 2.051(3)
C4 H4A 0.9500
C5 Fe 2.045(3)
C5 H5A 0.9500
C6 C10 1.423(4)
C6 C7 1.428(4)
C6 N2 1.430(4)
C6 Fe 2.058(3)
C7 C8 1.430(4)
C7 Fe 2.061(3)
C7 H7A 0.9500
C8 C9 1.423(4)
C8 Fe 2.059(3)
C8 H8A 0.9500
C9 C10 1.433(4)
C9 Fe 2.050(3)
C9 H9A 0.9500
C10 Fe 2.049(3)
C10 H10A 0.9500
C11 N1 1.397(3)
C11 C12 1.404(4)
C11 C16 1.406(4)
C12 C13 1.401(4)
C12 H12A 0.9500
C13 C14 1.380(4)
C13 H13A 0.9500
C14 C15 1.397(4)
C14 H14A 0.9500
C15 C16 1.379(4)
C15 H15A 0.9500
C16 H16A 0.9500
N1 H1 0.82(3)
N2 H2A 0.89(2)
N2 H2B 0.89(2)
